data_8100723
loop_
_publ_author_name
'Wang, Kui Wu'
'Pan, Yuan Jiang'
'Jin, Zhi Min'

_publ_section_title
;
Crystal structure of piperazine-1,4-diium bis(salicylate), (C~4~H~12~N~2~)
(C~7~H~5~O~3~)~2~
;
_journal_issue 3
_journal_name_full 'Zeitschrift f\"ur Kristallographie - New Crystal Structures'
_journal_page_first 435
_journal_page_last 436
_journal_volume 217
_journal_year 2002
_chemical_formula_moiety ' (C~4~H~12~N~2~)^2+^, 2(C~7~H~5~O~3~)^-^ '
_chemical_formula_sum 'C18 H22 N2 O6'
_chemical_formula_weight 362.38
_chemical_melting_point 180.5
_space_group_IT_number 14
_symmetry_cell_setting monoclinic
_symmetry_space_group_name_Hall '-P 2yn'
_symmetry_space_group_name_H-M 'P 1 21/n 1'
_cell_angle_alpha 90.00
_cell_angle_beta 92.860(10)
_cell_angle_gamma 90.00
_cell_formula_units_Z 2
_cell_length_a 6.2440(10)
_cell_length_b 14.669(2)
_cell_length_c 9.2800(10)
_cell_measurement_temperature 296(2)
_cell_volume 848.9(2)
_diffrn_ambient_temperature 296(2)
_exptl_crystal_density_diffrn 1.418
_cod_original_sg_symbol_H-M 'P 21/n'
_cod_original_formula_sum ' C18 H22 N2 O6'
_cod_database_code 8100723

loop_
_symmetry_equiv_pos_as_xyz
'x, y, z'
'-x+1/2, y+1/2, -z+1/2'
'-x, -y, -z'
'x-1/2, -y-1/2, z-1/2'

loop_
_atom_site_label
_atom_site_type_symbol
_atom_site_fract_x
_atom_site_fract_y
_atom_site_fract_z
_atom_site_U_iso_or_equiv
_atom_site_adp_type
_atom_site_occupancy
_atom_site_symmetry_multiplicity
_atom_site_Wyckoff_symbol
_atom_site_calc_flag
_atom_site_refinement_flags
_atom_site_disorder_assembly
_atom_site_disorder_group
O1 O 0.26560(18) 0.41693(9) 0.39963(12) 0.0477(3) Uani 1 4 e d . . .
H1 H 0.3229 0.4357 0.4753 0.057 Uiso 1 4 e calc R . .
O2 O 0.30430(16) 0.44612(9) 0.66955(11) 0.0439(3) Uani 1 4 e d . . .
O3 O 0.02250(17) 0.43328(8) 0.80497(11) 0.0426(3) Uani 1 4 e d . . .
N N 0.61451(19) 0.48023(9) 0.87389(13) 0.0332(3) Uani 1 4 e d . . .
H0A H 0.7387 0.4740 0.8297 0.040 Uiso 1 4 e calc R . .
H0B H 0.5064 0.4681 0.8089 0.040 Uiso 1 4 e calc R . .
C1 C 0.0788(2) 0.37569(10) 0.42703(16) 0.0338(4) Uani 1 4 e d . . .
C2 C -0.0329(3) 0.33205(12) 0.31358(17) 0.0437(4) Uani 1 4 e d . . .
H2 H 0.0230 0.3315 0.2226 0.052 Uiso 1 4 e calc R . .
C3 C -0.2246(3) 0.28994(12) 0.33443(19) 0.0487(5) Uani 1 4 e d . . .
H3 H -0.2980 0.2612 0.2575 0.058 Uiso 1 4 e calc R . .
C4 C -0.3102(3) 0.28984(12) 0.4695(2) 0.0476(5) Uani 1 4 e d . . .
H4 H -0.4403 0.2612 0.4836 0.057 Uiso 1 4 e calc R . .
C5 C -0.2004(2) 0.33259(11) 0.58229(18) 0.0397(4) Uani 1 4 e d . . .
H5 H -0.2578 0.3323 0.6729 0.048 Uiso 1 4 e calc R . .
C6 C -0.0053(2) 0.37634(10) 0.56458(15) 0.0307(3) Uani 1 4 e d . . .
C7 C 0.1123(2) 0.42213(10) 0.68943(16) 0.0319(4) Uani 1 4 e d . . .
C8 C 0.4054(2) 0.42476(10) 1.07371(16) 0.0357(4) Uani 1 4 e d . . .
H8A H 0.2832 0.4099 1.0095 0.043 Uiso 1 4 e calc R . .
H8B H 0.4069 0.3830 1.1548 0.043 Uiso 1 4 e calc R . .
C9 C 0.6088(2) 0.41429(11) 0.99504(16) 0.0378(4) Uani 1 4 e d . . .
H9A H 0.7313 0.4244 1.0615 0.045 Uiso 1 4 e calc R . .
H9B H 0.6180 0.3527 0.9579 0.045 Uiso 1 4 e calc R . .

loop_
_atom_site_aniso_label
_atom_site_aniso_U_11
_atom_site_aniso_U_22
_atom_site_aniso_U_33
_atom_site_aniso_U_23
_atom_site_aniso_U_13
_atom_site_aniso_U_12
O1 0.0394(7) 0.0723(9) 0.0320(6) -0.0023(6) 0.0067(5) -0.0080(6)
O2 0.0308(6) 0.0666(8) 0.0340(6) -0.0060(5) -0.0003(5) -0.0083(5)
O3 0.0347(6) 0.0646(8) 0.0287(6) -0.0046(5) 0.0027(5) 0.0059(5)
N 0.0267(6) 0.0493(8) 0.0240(6) -0.0052(5) 0.0036(5) -0.0030(6)
C1 0.0343(8) 0.0365(8) 0.0303(8) 0.0003(6) 0.0001(6) 0.0066(7)
C2 0.0561(10) 0.0447(10) 0.0297(8) -0.0038(7) -0.0026(7) 0.0061(8)
C3 0.0606(12) 0.0355(9) 0.0477(10) -0.0038(7) -0.0198(9) -0.0005(8)
C4 0.0413(10) 0.0404(10) 0.0601(12) 0.0026(8) -0.0082(8) -0.0087(8)
C5 0.0364(8) 0.0420(9) 0.0406(9) 0.0002(7) 0.0021(7) -0.0013(7)
C6 0.0295(7) 0.0317(8) 0.0306(7) 0.0003(6) -0.0005(6) 0.0052(6)
C7 0.0295(8) 0.0370(9) 0.0292(8) -0.0002(6) 0.0016(6) 0.0046(6)
C8 0.0372(8) 0.0409(9) 0.0293(8) -0.0002(6) 0.0045(6) -0.0050(7)
C9 0.0396(9) 0.0411(9) 0.0328(8) -0.0016(6) 0.0045(7) 0.0048(7)

loop_
_geom_bond_atom_site_label_1
_geom_bond_atom_site_label_2
_geom_bond_distance
_geom_bond_site_symmetry_2
_geom_bond_publ_flag
O1 C1 1.3494(18) . ?
O1 H1 0.8200 . ?
O2 C7 1.2716(18) . ?
O3 C7 1.2454(17) . ?
N C8 1.483(2) 3_667 ?
N C9 1.485(2) . ?
N H0A 0.9000 . ?
N H0B 0.9000 . ?
C1 C2 1.390(2) . ?
C1 C6 1.404(2) . ?
C2 C3 1.369(2) . ?
C2 H2 0.9300 . ?
C3 C4 1.387(3) . ?
C3 H3 0.9300 . ?
C4 C5 1.373(2) . ?
C4 H4 0.9300 . ?
C5 C6 1.394(2) . ?
C5 H5 0.9300 . ?
C6 C7 1.499(2) . ?
C8 N 1.483(2) 3_667 ?
C8 C9 1.504(2) . ?
C8 H8A 0.9700 . ?
C8 H8B 0.9700 . ?
C9 H9A 0.9700 . ?
C9 H9B 0.9700 . ?
